data_1570827
loop_
_publ_author_name
'Rieser, Theresa E.'
'Sch&#xe4;dle, Dorothea'
'Maichle-M&#xf6;ssmer, C&#xe4;cilia'
'Anwander, Reiner'

_publ_section_title
;
 Terminal dysprosium and holmium organoimides.
;
_journal_issue 10
_journal_name_full 'Chemical science'
_journal_page_first 3562
_journal_page_last 3570
_journal_paper_doi 10.1039/d3sc06584g
_journal_volume 15
_journal_year 2024
_chemical_formula_sum 'C44 H72 B2 Dy N7'
_chemical_formula_weight 883.20
_space_group_crystal_system monoclinic
_space_group_IT_number 15
_space_group_name_Hall '-C 2yc'
_space_group_name_H-M_alt 'C 1 2/c 1'
_atom_sites_solution_hydrogens mixed
_audit_creation_method SHELXL-2019/3
_audit_update_record
;
2023-12-05 deposited with the CCDC.	2024-01-19 downloaded from the CCDC.
;
_cell_angle_alpha 90
_cell_angle_beta 90.449(2)
_cell_angle_gamma 90
_cell_formula_units_Z 8
_cell_length_a 42.723(6)
_cell_length_b 10.3005(13)
_cell_length_c 21.324(2)
_cell_measurement_reflns_used 504
_cell_measurement_temperature 100(2)
_cell_measurement_theta_max 23.99
_cell_measurement_theta_min 2.261
_cell_volume 9384(2)
_computing_cell_refinement 'SAINT V8.40B (Bruker Nano, Inc., 2019)'
_computing_data_collection 'APEX3 v2019.11-0'
_computing_data_reduction 'SAINT V8.40B (Bruker Nano, Inc., 2019)'
_computing_structure_refinement 'SHELXL-2019/2 (Sheldrick, 2019)'
_computing_structure_solution 'SHELXT 2018/2 (Sheldrick, 2018)'
_diffrn_ambient_temperature 100(2)
_diffrn_measured_fraction_theta_full 1.000
_diffrn_measured_fraction_theta_max 0.999
_diffrn_measurement_device_type 'Bruker APEX II DUO'
_diffrn_measurement_method 'omega scans'
_diffrn_radiation_type MoK\a
_diffrn_radiation_wavelength 0.71073
_diffrn_reflns_av_R_equivalents 0.0874
_diffrn_reflns_av_unetI/netI 0.0673
_diffrn_reflns_Laue_measured_fraction_full 1.000
_diffrn_reflns_Laue_measured_fraction_max 0.999
_diffrn_reflns_limit_h_max 54
_diffrn_reflns_limit_h_min -54
_diffrn_reflns_limit_k_max 13
_diffrn_reflns_limit_k_min -13
_diffrn_reflns_limit_l_max 27
_diffrn_reflns_limit_l_min -27
_diffrn_reflns_number 49937
_diffrn_reflns_point_group_measured_fraction_full 1.000
_diffrn_reflns_point_group_measured_fraction_max 0.999
_diffrn_reflns_theta_full 25.242
_diffrn_reflns_theta_max 27.128
_diffrn_reflns_theta_min 1.907
_diffrn_source 'ImuS-focus sealed tube'
_exptl_absorpt_coefficient_mu 1.628
_exptl_absorpt_correction_type multi-scan
_exptl_absorpt_process_details 'sadabs V2012/1 (Bruker AXS Inc.)'
_exptl_crystal_colour colourless
_exptl_crystal_density_diffrn 1.250
_exptl_crystal_description needle
_exptl_crystal_F_000 3688
_exptl_crystal_size_max 0.141
_exptl_crystal_size_mid 0.141
_exptl_crystal_size_min 0.064
_exptl_transmission_factor_max 0.7365
_exptl_transmission_factor_min 0.6182
_refine_diff_density_max 2.387
_refine_diff_density_min -0.732
_refine_diff_density_rms 0.119
_refine_ls_extinction_method none
_refine_ls_goodness_of_fit_ref 1.022
_refine_ls_hydrogen_treatment mixed
_refine_ls_matrix_type full
_refine_ls_number_parameters 518
_refine_ls_number_reflns 10376
_refine_ls_number_restraints 2
_refine_ls_restrained_S_all 1.022
_refine_ls_R_factor_all 0.0552
_refine_ls_R_factor_gt 0.0376
_refine_ls_shift/su_max 0.002
_refine_ls_shift/su_mean 0.000
_refine_ls_structure_factor_coef Fsqd
_refine_ls_weighting_details 'w=1/[\s^2^(Fo^2^)+(0.0334P)^2^] where P=(Fo^2^+2Fc^2^)/3'
_refine_ls_weighting_scheme calc
_refine_ls_wR_factor_gt 0.0806
_refine_ls_wR_factor_ref 0.0888
_reflns_Friedel_coverage 0.000
_reflns_number_gt 8009
_reflns_number_total 10376
_reflns_threshold_expression 'I > 2\s(I)'
_cod_data_source_file d3sc06584g2.cif
_cod_data_source_block 9-Dy_mo_TR142b_0m_sq_H
_cod_depositor_comments 'Adding full bibliography for 1570817--1570831.cif.'
_cod_original_sg_symbol_H-M 'C 2/c'
_cod_database_code 1570827
_shelx_shelxl_version_number 2019/3
_shelx_space_group_comment
;
The symmetry employed for this shelxl refinement is uniquely defined
by the following loop, which should always be used as a source of
symmetry information in preference to the above space-group names.
They are only intended as comments.
;
_shelx_estimated_absorpt_t_min 0.803
_shelx_estimated_absorpt_t_max 0.903

loop_
_space_group_symop_operation_xyz
'x, y, z'
'-x, y, -z+1/2'
'x+1/2, y+1/2, z'
'-x+1/2, y+1/2, -z+1/2'
'-x, -y, -z'
'x, -y, z-1/2'
'-x+1/2, -y+1/2, -z'
'x+1/2, -y+1/2, z-1/2'

loop_
_atom_site_label
_atom_site_type_symbol
_atom_site_fract_x
_atom_site_fract_y
_atom_site_fract_z
_atom_site_U_iso_or_equiv
_atom_site_adp_type
_atom_site_occupancy
_atom_site_site_symmetry_order
_atom_site_calc_flag
_atom_site_refinement_flags_posn
_atom_site_refinement_flags_adp
_atom_site_refinement_flags_occupancy
_atom_site_disorder_assembly
_atom_site_disorder_group
Dy1 Dy 0.35500(2) 0.40900(2) 0.56085(2) 0.01334(6) Uani 1 1 d . . . . .
H1AA H 0.3208(7) 0.467(3) 0.6298(14) 0.011(8) Uiso 1 1 d . . . . .
C1 C 0.40883(8) 0.6235(3) 0.63699(16) 0.0164(7) Uani 1 1 d . . . . .
C2 C 0.44072(8) 0.6137(3) 0.64965(17) 0.0204(8) Uani 1 1 d . . . . .
H2 H 0.454705 0.683037 0.658698 0.024 Uiso 1 1 calc R U . . .
C3 C 0.44798(8) 0.4847(3) 0.64651(16) 0.0176(8) Uani 1 1 d . . . . .
C4 C 0.38918(8) 0.7459(3) 0.64027(16) 0.0178(8) Uani 1 1 d . . . . .
C5 C 0.38417(10) 0.8044(4) 0.57493(18) 0.0289(9) Uani 1 1 d . . . . .
H5A H 0.404422 0.814127 0.554171 0.043 Uiso 1 1 calc R U . . .
H5B H 0.374196 0.889709 0.578841 0.043 Uiso 1 1 calc R U . . .
H5C H 0.370690 0.746991 0.549972 0.043 Uiso 1 1 calc R U . . .
C6 C 0.35816(8) 0.7187(4) 0.67141(18) 0.0259(9) Uani 1 1 d . . . . .
H6A H 0.346169 0.799501 0.674579 0.039 Uiso 1 1 calc R U . . .
H6B H 0.361903 0.683435 0.713495 0.039 Uiso 1 1 calc R U . . .
H6C H 0.346323 0.655556 0.646343 0.039 Uiso 1 1 calc R U . . .
C7 C 0.40674(9) 0.8464(4) 0.6799(2) 0.0329(10) Uani 1 1 d . . . . .
H7A H 0.426621 0.867845 0.659785 0.049 Uiso 1 1 calc R U . . .
H7B H 0.410867 0.810686 0.721778 0.049 Uiso 1 1 calc R U . . .
H7C H 0.393982 0.925049 0.683617 0.049 Uiso 1 1 calc R U . . .
C8 C 0.47867(8) 0.4206(4) 0.66047(19) 0.0251(9) Uani 1 1 d . . . . .
H8A H 0.484337 0.363823 0.625481 0.038 Uiso 1 1 calc R U . . .
H8B H 0.476926 0.369006 0.698888 0.038 Uiso 1 1 calc R U . . .
H8C H 0.494864 0.487070 0.666182 0.038 Uiso 1 1 calc R U . . .
C9 C 0.33866(8) 0.1908(3) 0.67920(16) 0.0150(7) Uani 1 1 d . . . . .
C10 C 0.35401(8) 0.1395(3) 0.73179(17) 0.0185(8) Uani 1 1 d . . . . .
H10 H 0.344712 0.093998 0.765628 0.022 Uiso 1 1 calc R U . . .
C11 C 0.38526(8) 0.1680(3) 0.72477(16) 0.0162(7) Uani 1 1 d . . . . .
C12 C 0.30485(8) 0.1768(3) 0.65866(16) 0.0164(7) Uani 1 1 d . . . . .
C13 C 0.29732(8) 0.2655(3) 0.60244(15) 0.0162(7) Uani 1 1 d . . . . .
H13A H 0.276597 0.237795 0.586253 0.019 Uiso 1 1 calc R U . . .
H13B H 0.312673 0.243639 0.569545 0.019 Uiso 1 1 calc R U . . .
C14 C 0.30035(8) 0.0345(3) 0.63857(18) 0.0222(8) Uani 1 1 d . . . . .
H14A H 0.278476 0.020306 0.626201 0.033 Uiso 1 1 calc R U . . .
H14B H 0.305726 -0.022896 0.673706 0.033 Uiso 1 1 calc R U . . .
H14C H 0.313988 0.015310 0.603000 0.033 Uiso 1 1 calc R U . . .
C15 C 0.28283(8) 0.2023(4) 0.71393(16) 0.0212(8) Uani 1 1 d . . . . .
H15A H 0.261059 0.198340 0.699256 0.032 Uiso 1 1 calc R U . . .
H15B H 0.287124 0.288464 0.731448 0.032 Uiso 1 1 calc R U . . .
H15C H 0.286271 0.136241 0.746354 0.032 Uiso 1 1 calc R U . . .
C16 C 0.41207(9) 0.1395(4) 0.76739(17) 0.0220(8) Uani 1 1 d . . . . .
H16A H 0.427617 0.087446 0.745089 0.033 Uiso 1 1 calc R U . . .
H16B H 0.404626 0.091245 0.803950 0.033 Uiso 1 1 calc R U . . .
H16C H 0.421644 0.221219 0.781238 0.033 Uiso 1 1 calc R U . . .
C17 C 0.39351(8) 0.1548(3) 0.47717(16) 0.0171(7) Uani 1 1 d . . . . .
C18 C 0.42062(8) 0.0804(3) 0.48470(17) 0.0208(8) Uani 1 1 d . . . . .
H18 H 0.428349 0.016615 0.456600 0.025 Uiso 1 1 calc R U . . .
C19 C 0.43386(8) 0.1175(3) 0.54062(17) 0.0193(8) Uani 1 1 d . . . . .
C20 C 0.36959(8) 0.1420(3) 0.42506(16) 0.0183(8) Uani 1 1 d . . . . .
C21 C 0.35883(9) -0.0009(3) 0.42231(17) 0.0246(9) Uani 1 1 d . . . . .
H21A H 0.343637 -0.011858 0.388050 0.037 Uiso 1 1 calc R U . . .
H21B H 0.349074 -0.024628 0.462133 0.037 Uiso 1 1 calc R U . . .
H21C H 0.376966 -0.057028 0.414984 0.037 Uiso 1 1 calc R U . . .
C22 C 0.34140(8) 0.2284(4) 0.43549(16) 0.0202(8) Uani 1 1 d . . . . .
H22A H 0.348021 0.319448 0.435916 0.030 Uiso 1 1 calc R U . . .
H22B H 0.331791 0.206636 0.475730 0.030 Uiso 1 1 calc R U . . .
H22C H 0.326137 0.214846 0.401558 0.030 Uiso 1 1 calc R U . . .
C23 C 0.38492(9) 0.1783(4) 0.36244(17) 0.0242(8) Uani 1 1 d . . . . .
H23A H 0.369849 0.165374 0.328129 0.036 Uiso 1 1 calc R U . . .
H23B H 0.403272 0.123094 0.355693 0.036 Uiso 1 1 calc R U . . .
H23C H 0.391417 0.269518 0.363600 0.036 Uiso 1 1 calc R U . . .
C24 C 0.46362(8) 0.0705(4) 0.57023(19) 0.0265(9) Uani 1 1 d . . . . .
H24A H 0.471996 -0.001834 0.545692 0.040 Uiso 1 1 calc R U . . .
H24B H 0.459463 0.041248 0.613087 0.040 Uiso 1 1 calc R U . . .
H24C H 0.478915 0.141439 0.571306 0.040 Uiso 1 1 calc R U . . .
C25 C 0.38107(8) 0.5306(3) 0.41883(16) 0.0157(7) Uani 1 1 d . . . . .
C26 C 0.41395(8) 0.5223(3) 0.41427(16) 0.0173(7) Uani 1 1 d . . . . .
C27 C 0.42752(8) 0.5149(4) 0.35523(17) 0.0219(8) Uani 1 1 d . . . . .
H27 H 0.449623 0.507526 0.352327 0.026 Uiso 1 1 calc R U . . .
C28 C 0.40995(9) 0.5178(4) 0.30109(17) 0.0229(8) Uani 1 1 d . . . . .
H28 H 0.419798 0.511639 0.261406 0.028 Uiso 1 1 calc R U . . .
C29 C 0.37782(9) 0.5297(3) 0.30486(17) 0.0218(8) Uani 1 1 d . . . . .
H29 H 0.365721 0.534557 0.267362 0.026 Uiso 1 1 calc R U . . .
C30 C 0.36292(8) 0.5347(3) 0.36214(16) 0.0164(7) Uani 1 1 d . . . . .
C31 C 0.43496(8) 0.5311(4) 0.47186(17) 0.0220(8) Uani 1 1 d . . . . .
H31 H 0.421408 0.522472 0.509653 0.026 Uiso 1 1 calc R U . . .
C32 C 0.45042(9) 0.6647(4) 0.47450(19) 0.0286(9) Uani 1 1 d . . . . .
H32A H 0.464688 0.674212 0.439028 0.043 Uiso 1 1 calc R U . . .
H32B H 0.462218 0.673387 0.513874 0.043 Uiso 1 1 calc R U . . .
H32C H 0.434283 0.732170 0.472281 0.043 Uiso 1 1 calc R U . . .
C33 C 0.45931(8) 0.4230(4) 0.47453(18) 0.0248(9) Uani 1 1 d . . . . .
H33A H 0.448803 0.338617 0.471417 0.037 Uiso 1 1 calc R U . . .
H33B H 0.470894 0.427993 0.514301 0.037 Uiso 1 1 calc R U . . .
H33C H 0.473877 0.432789 0.439573 0.037 Uiso 1 1 calc R U . . .
C34 C 0.32747(8) 0.5461(4) 0.36470(17) 0.0204(8) Uani 1 1 d . . . . .
H34 H 0.320471 0.502654 0.404104 0.025 Uiso 1 1 calc R U . . .
C35 C 0.31810(9) 0.6897(4) 0.36912(18) 0.0253(9) Uani 1 1 d . . . . .
H35A H 0.323779 0.734284 0.330247 0.038 Uiso 1 1 calc R U . . .
H35B H 0.329072 0.730112 0.404598 0.038 Uiso 1 1 calc R U . . .
H35C H 0.295447 0.696236 0.375327 0.038 Uiso 1 1 calc R U . . .
C36 C 0.31022(9) 0.4806(4) 0.30966(18) 0.0271(9) Uani 1 1 d . . . . .
H36A H 0.315729 0.524206 0.270424 0.041 Uiso 1 1 calc R U . . .
H36B H 0.287575 0.486713 0.316055 0.041 Uiso 1 1 calc R U . . .
H36C H 0.316347 0.389027 0.307406 0.041 Uiso 1 1 calc R U . . .
C37 C 0.29370(8) 0.4898(3) 0.53574(16) 0.0160(7) Uani 1 1 d D . . . .
H37 H 0.3088(7) 0.463(3) 0.5070(13) 0.019 Uiso 1 1 d D U . . .
C38 C 0.29759(8) 0.6390(3) 0.53838(17) 0.0193(8) Uani 1 1 d . . . . .
H38A H 0.319335 0.659305 0.551415 0.023 Uiso 1 1 calc R U . . .
H38B H 0.294397 0.674579 0.495670 0.023 Uiso 1 1 calc R U . . .
C39 C 0.27515(8) 0.7073(3) 0.58299(17) 0.0211(8) Uani 1 1 d . . . . .
H39A H 0.254407 0.714201 0.562250 0.025 Uiso 1 1 calc R U . . .
H39B H 0.282875 0.796590 0.590530 0.025 Uiso 1 1 calc R U . . .
C40 C 0.27105(8) 0.6397(4) 0.64644(17) 0.0202(8) Uani 1 1 d . . . . .
H40A H 0.252521 0.677246 0.667351 0.024 Uiso 1 1 calc R U . . .
H40B H 0.289558 0.659129 0.673044 0.024 Uiso 1 1 calc R U . . .
C41 C 0.26696(8) 0.4919(3) 0.64303(16) 0.0190(8) Uani 1 1 d . . . . .
H41 H 0.267138 0.457874 0.686949 0.023 Uiso 1 1 calc R U . . .
C42 C 0.26259(8) 0.4466(4) 0.50437(17) 0.0199(8) Uani 1 1 d . . . . .
H42A H 0.260805 0.489594 0.462966 0.024 Uiso 1 1 calc R U . . .
H42B H 0.263512 0.351858 0.496941 0.024 Uiso 1 1 calc R U . . .
C43 C 0.23311(8) 0.4767(4) 0.54179(17) 0.0234(8) Uani 1 1 d . . . . .
H43A H 0.227704 0.569304 0.535682 0.028 Uiso 1 1 calc R U . . .
H43B H 0.215617 0.424321 0.524543 0.028 Uiso 1 1 calc R U . . .
C44 C 0.23586(8) 0.4500(4) 0.61206(17) 0.0217(8) Uani 1 1 d . . . . .
H44A H 0.233034 0.355726 0.619055 0.026 Uiso 1 1 calc R U . . .
H44B H 0.218523 0.495287 0.633480 0.026 Uiso 1 1 calc R U . . .
B1 B 0.41796(9) 0.2688(4) 0.63302(19) 0.0174(8) Uani 1 1 d . . . . .
H1 H 0.4389(8) 0.219(3) 0.6585(15) 0.017(9) Uiso 1 1 d . . . . .
B2 B 0.29628(9) 0.4262(4) 0.60638(19) 0.0157(8) Uani 1 1 d . . . . .
N1 N 0.42177(6) 0.4182(3) 0.63177(13) 0.0142(6) Uani 1 1 d . . . . .
N2 N 0.39696(6) 0.5043(3) 0.62504(13) 0.0159(6) Uani 1 1 d . . . . .
N3 N 0.38838(6) 0.2322(3) 0.66985(13) 0.0156(6) Uani 1 1 d . . . . .
N4 N 0.35950(6) 0.2484(3) 0.64226(13) 0.0151(6) Uani 1 1 d . . . . .
N5 N 0.41557(6) 0.2111(3) 0.56615(13) 0.0172(6) Uani 1 1 d . . . . .
N6 N 0.39040(6) 0.2351(3) 0.52616(13) 0.0150(6) Uani 1 1 d . . . . .
N7 N 0.36631(6) 0.5318(3) 0.47751(13) 0.0158(6) Uani 1 1 d D . . . .
H7 H 0.3477(5) 0.571(3) 0.4746(17) 0.021(10) Uiso 1 1 d D . . . .

loop_
_atom_site_aniso_label
_atom_site_aniso_U_11
_atom_site_aniso_U_22
_atom_site_aniso_U_33
_atom_site_aniso_U_23
_atom_site_aniso_U_13
_atom_site_aniso_U_12
Dy1 0.01327(9) 0.01441(9) 0.01235(9) 0.00046(7) 0.00140(6) -0.00012(7)
C1 0.0197(18) 0.0168(18) 0.0128(18) -0.0004(14) 0.0054(14) -0.0028(14)
C2 0.0202(19) 0.022(2) 0.019(2) -0.0006(15) 0.0022(15) -0.0043(15)
C3 0.0154(18) 0.024(2) 0.0132(18) -0.0001(15) 0.0028(14) -0.0029(15)
C4 0.0217(19) 0.0155(19) 0.0164(18) -0.0003(14) 0.0029(14) -0.0041(14)
C5 0.039(2) 0.021(2) 0.027(2) -0.0012(17) 0.0026(18) 0.0024(18)
C6 0.023(2) 0.020(2) 0.035(2) 0.0007(18) 0.0056(17) -0.0011(16)
C7 0.030(2) 0.025(2) 0.044(3) -0.016(2) -0.0009(19) 0.0013(18)
C8 0.0130(18) 0.032(2) 0.030(2) -0.0027(18) -0.0002(15) -0.0021(16)
C9 0.0204(18) 0.0103(17) 0.0143(18) -0.0039(14) 0.0034(14) 0.0024(14)
C10 0.0222(19) 0.0148(17) 0.0184(19) 0.0019(15) 0.0044(15) -0.0017(15)
C11 0.0202(18) 0.0130(17) 0.0154(18) -0.0029(14) -0.0012(14) 0.0004(14)
C12 0.0152(18) 0.0155(18) 0.0185(19) -0.0007(15) 0.0015(14) -0.0010(14)
C13 0.0134(17) 0.0207(19) 0.0145(18) -0.0008(15) 0.0028(13) -0.0021(14)
C14 0.022(2) 0.0162(18) 0.028(2) 0.0003(17) -0.0040(16) -0.0017(15)
C15 0.0190(19) 0.025(2) 0.019(2) 0.0049(16) 0.0038(15) -0.0009(15)
C16 0.028(2) 0.0181(19) 0.020(2) 0.0036(16) -0.0010(16) 0.0041(16)
C17 0.0177(18) 0.0175(18) 0.0162(19) 0.0009(15) 0.0041(14) -0.0031(14)
C18 0.026(2) 0.0153(19) 0.021(2) -0.0063(15) 0.0079(15) -0.0007(15)
C19 0.0137(18) 0.021(2) 0.023(2) 0.0012(15) 0.0060(15) 0.0000(14)
C20 0.0229(19) 0.0146(18) 0.0174(19) -0.0036(15) 0.0065(15) -0.0039(15)
C21 0.034(2) 0.020(2) 0.020(2) -0.0069(16) 0.0000(16) -0.0041(17)
C22 0.0205(19) 0.0224(19) 0.0176(19) -0.0045(16) 0.0006(14) -0.0033(15)
C23 0.027(2) 0.024(2) 0.022(2) -0.0030(16) 0.0035(16) 0.0033(16)
C24 0.0181(19) 0.030(2) 0.032(2) -0.0063(18) 0.0006(16) 0.0085(16)
C25 0.0206(19) 0.0128(17) 0.0139(18) 0.0021(14) 0.0027(14) -0.0007(14)
C26 0.0142(17) 0.0195(19) 0.0182(19) 0.0025(15) 0.0015(14) 0.0000(14)
C27 0.0140(18) 0.028(2) 0.024(2) 0.0036(17) 0.0065(15) 0.0022(15)
C28 0.031(2) 0.024(2) 0.0137(19) 0.0025(16) 0.0062(15) 0.0025(17)
C29 0.029(2) 0.020(2) 0.0161(19) 0.0016(16) 0.0020(15) -0.0011(16)
C30 0.0213(18) 0.0117(17) 0.0163(19) 0.0037(14) 0.0003(14) -0.0020(14)
C31 0.0196(19) 0.031(2) 0.0159(19) -0.0005(17) 0.0029(15) -0.0051(16)
C32 0.028(2) 0.031(2) 0.027(2) -0.0063(18) 0.0034(17) -0.0019(18)
C33 0.0183(19) 0.034(2) 0.022(2) 0.0047(17) 0.0003(15) -0.0025(16)
C34 0.0213(19) 0.025(2) 0.0153(19) 0.0035(16) -0.0025(15) 0.0027(16)
C35 0.029(2) 0.027(2) 0.020(2) 0.0015(17) -0.0013(16) 0.0036(17)
C36 0.025(2) 0.034(2) 0.023(2) -0.0033(18) -0.0065(16) -0.0009(17)
C37 0.0133(17) 0.023(2) 0.0122(18) -0.0004(15) 0.0029(13) 0.0013(14)
C38 0.0180(18) 0.0191(19) 0.021(2) 0.0001(16) 0.0020(15) -0.0007(15)
C39 0.0197(19) 0.0149(18) 0.029(2) -0.0014(16) 0.0018(15) 0.0018(15)
C40 0.0188(19) 0.0230(19) 0.019(2) -0.0027(16) 0.0021(15) 0.0013(15)
C41 0.0192(19) 0.023(2) 0.0148(19) 0.0027(15) 0.0013(14) 0.0045(15)
C42 0.0187(19) 0.0216(19) 0.019(2) 0.0014(15) -0.0028(15) 0.0001(15)
C43 0.0145(18) 0.027(2) 0.029(2) 0.0005(17) -0.0027(15) 0.0000(16)
C44 0.0124(18) 0.028(2) 0.025(2) 0.0007(17) 0.0046(15) 0.0005(15)
B1 0.019(2) 0.016(2) 0.018(2) 0.0006(17) 0.0006(16) 0.0049(16)
B2 0.0118(19) 0.019(2) 0.016(2) 0.0014(17) -0.0031(15) -0.0024(16)
N1 0.0095(14) 0.0189(16) 0.0142(15) -0.0004(12) 0.0009(11) 0.0011(12)
N2 0.0188(15) 0.0156(15) 0.0133(15) -0.0012(12) 0.0023(12) 0.0015(12)
N3 0.0141(14) 0.0166(15) 0.0160(15) 0.0014(12) 0.0000(11) -0.0005(12)
N4 0.0128(14) 0.0189(16) 0.0136(15) 0.0024(12) 0.0008(11) -0.0002(12)
N5 0.0146(15) 0.0201(16) 0.0169(16) 0.0000(13) 0.0005(12) 0.0012(12)
N6 0.0135(14) 0.0167(15) 0.0147(15) 0.0020(12) 0.0013(11) -0.0004(12)
N7 0.0125(15) 0.0216(16) 0.0133(15) 0.0010(13) 0.0032(12) 0.0000(13)

loop_
_atom_type_symbol
_atom_type_description
_atom_type_scat_dispersion_real
_atom_type_scat_dispersion_imag
_atom_type_scat_source
C C 0.0033 0.0016 'International Tables Vol C Tables 4.2.6.8 and 6.1.1.4'
H H 0.0000 0.0000 'International Tables Vol C Tables 4.2.6.8 and 6.1.1.4'
B B 0.0013 0.0007 'International Tables Vol C Tables 4.2.6.8 and 6.1.1.4'
Dy Dy -0.1892 4.4098 'International Tables Vol C Tables 4.2.6.8 and 6.1.1.4'
N N 0.0061 0.0033 'International Tables Vol C Tables 4.2.6.8 and 6.1.1.4'

loop_
_geom_angle_atom_site_label_1
_geom_angle_atom_site_label_2
_geom_angle_atom_site_label_3
_geom_angle
_geom_angle_site_symmetry_1
_geom_angle_site_symmetry_3
_geom_angle_publ_flag
N7 Dy1 N4 161.07(10) . . ?
N7 Dy1 N2 93.18(10) . . ?
N4 Dy1 N2 79.55(9) . . ?
N7 Dy1 N6 92.04(10) . . ?
N4 Dy1 N6 70.77(9) . . ?
N2 Dy1 N6 90.63(9) . . ?
N7 Dy1 B2 117.06(11) . . ?
N4 Dy1 B2 81.66(10) . . ?
N2 Dy1 B2 116.73(10) . . ?
N6 Dy1 B2 136.87(11) . . ?
N7 Dy1 C37 83.54(10) . . ?
N4 Dy1 C37 114.35(10) . . ?
N2 Dy1 C37 131.86(10) . . ?
N6 Dy1 C37 137.37(10) . . ?
B2 Dy1 C37 34.76(11) . . ?
N7 Dy1 C13 133.90(9) . . ?
N4 Dy1 C13 60.72(9) . . ?
N2 Dy1 C13 128.91(9) . . ?
N6 Dy1 C13 103.73(9) . . ?
B2 Dy1 C13 33.17(10) . . ?
C37 Dy1 C13 55.61(10) . . ?
N7 Dy1 H1AA 122.4(8) . . ?
N4 Dy1 H1AA 75.5(8) . . ?
N2 Dy1 H1AA 90.3(8) . . ?
N6 Dy1 H1AA 145.4(8) . . ?
B2 Dy1 H1AA 26.4(8) . . ?
C37 Dy1 H1AA 54.0(8) . . ?
C13 Dy1 H1AA 51.4(8) . . ?
N7 Dy1 H37 70.4(7) . . ?
N4 Dy1 H37 125.3(8) . . ?
N2 Dy1 H37 142.1(8) . . ?
N6 Dy1 H37 122.8(7) . . ?
B2 Dy1 H37 51.6(6) . . ?
C37 Dy1 H37 18.4(5) . . ?
C13 Dy1 H37 64.6(8) . . ?
H1AA Dy1 H37 72.4(10) . . ?
N7 Dy1 H7 20.8(5) . . ?
N4 Dy1 H7 177.1(7) . . ?
N2 Dy1 H7 103.2(8) . . ?
N6 Dy1 H7 109.8(6) . . ?
B2 Dy1 H7 96.3(5) . . ?
C37 Dy1 H7 63.3(6) . . ?
C13 Dy1 H7 116.6(6) . . ?
H1AA Dy1 H7 103.6(10) . . ?
H37 Dy1 H7 51.9(10) . . ?
N2 C1 C2 109.6(3) . . ?
N2 C1 C4 123.8(3) . . ?
C2 C1 C4 126.4(3) . . ?
C3 C2 C1 106.5(3) . . ?
C3 C2 H2 126.8 . . ?
C1 C2 H2 126.8 . . ?
N1 C3 C2 108.5(3) . . ?
N1 C3 C8 123.2(3) . . ?
C2 C3 C8 128.2(3) . . ?
C6 C4 C1 110.7(3) . . ?
C6 C4 C7 108.1(3) . . ?
C1 C4 C7 108.6(3) . . ?
C6 C4 C5 110.8(3) . . ?
C1 C4 C5 111.0(3) . . ?
C7 C4 C5 107.5(3) . . ?
C4 C5 H5A 109.5 . . ?
C4 C5 H5B 109.5 . . ?
H5A C5 H5B 109.5 . . ?
C4 C5 H5C 109.5 . . ?
H5A C5 H5C 109.5 . . ?
H5B C5 H5C 109.5 . . ?
C4 C6 H6A 109.5 . . ?
C4 C6 H6B 109.5 . . ?
H6A C6 H6B 109.5 . . ?
C4 C6 H6C 109.5 . . ?
H6A C6 H6C 109.5 . . ?
H6B C6 H6C 109.5 . . ?
C4 C7 H7A 109.5 . . ?
C4 C7 H7B 109.5 . . ?
H7A C7 H7B 109.5 . . ?
C4 C7 H7C 109.5 . . ?
H7A C7 H7C 109.5 . . ?
H7B C7 H7C 109.5 . . ?
C3 C8 H8A 109.5 . . ?
C3 C8 H8B 109.5 . . ?
H8A C8 H8B 109.5 . . ?
C3 C8 H8C 109.5 . . ?
H8A C8 H8C 109.5 . . ?
H8B C8 H8C 109.5 . . ?
N4 C9 C10 109.3(3) . . ?
N4 C9 C12 120.8(3) . . ?
C10 C9 C12 129.5(3) . . ?
C11 C10 C9 106.3(3) . . ?
C11 C10 H10 126.8 . . ?
C9 C10 H10 126.8 . . ?
N3 C11 C10 107.5(3) . . ?
N3 C11 C16 123.0(3) . . ?
C10 C11 C16 129.5(3) . . ?
C9 C12 C15 110.5(3) . . ?
C9 C12 C14 106.8(3) . . ?
C15 C12 C14 107.5(3) . . ?
C9 C12 C13 111.2(3) . . ?
C15 C12 C13 111.7(3) . . ?
C14 C12 C13 108.9(3) . . ?
C12 C13 B2 124.0(3) . . ?
C12 C13 Dy1 110.7(2) . . ?
B2 C13 Dy1 63.10(17) . . ?
C12 C13 H13A 106.3 . . ?
B2 C13 H13A 106.3 . . ?
Dy1 C13 H13A 140.4 . . ?
C12 C13 H13B 106.3 . . ?
B2 C13 H13B 106.3 . . ?
Dy1 C13 H13B 49.9 . . ?
H13A C13 H13B 106.4 . . ?
C12 C14 H14A 109.5 . . ?
C12 C14 H14B 109.5 . . ?
H14A C14 H14B 109.5 . . ?
C12 C14 H14C 109.5 . . ?
H14A C14 H14C 109.5 . . ?
H14B C14 H14C 109.5 . . ?
C12 C15 H15A 109.5 . . ?
C12 C15 H15B 109.5 . . ?
H15A C15 H15B 109.5 . . ?
C12 C15 H15C 109.5 . . ?
H15A C15 H15C 109.5 . . ?
H15B C15 H15C 109.5 . . ?
C11 C16 H16A 109.5 . . ?
C11 C16 H16B 109.5 . . ?
H16A C16 H16B 109.5 . . ?
C11 C16 H16C 109.5 . . ?
H16A C16 H16C 109.5 . . ?
H16B C16 H16C 109.5 . . ?
N6 C17 C18 109.7(3) . . ?
N6 C17 C20 123.8(3) . . ?
C18 C17 C20 126.4(3) . . ?
C19 C18 C17 106.4(3) . . ?
C19 C18 H18 126.8 . . ?
C17 C18 H18 126.8 . . ?
N5 C19 C18 108.2(3) . . ?
N5 C19 C24 123.4(3) . . ?
C18 C19 C24 128.4(3) . . ?
C17 C20 C22 112.1(3) . . ?
C17 C20 C23 109.1(3) . . ?
C22 C20 C23 109.2(3) . . ?
C17 C20 C21 108.1(3) . . ?
C22 C20 C21 109.2(3) . . ?
C23 C20 C21 109.1(3) . . ?
C20 C21 H21A 109.5 . . ?
C20 C21 H21B 109.5 . . ?
H21A C21 H21B 109.5 . . ?
C20 C21 H21C 109.5 . . ?
H21A C21 H21C 109.5 . . ?
H21B C21 H21C 109.5 . . ?
C20 C22 H22A 109.5 . . ?
C20 C22 H22B 109.5 . . ?
H22A C22 H22B 109.5 . . ?
C20 C22 H22C 109.5 . . ?
H22A C22 H22C 109.5 . . ?
H22B C22 H22C 109.5 . . ?
C20 C23 H23A 109.5 . . ?
C20 C23 H23B 109.5 . . ?
H23A C23 H23B 109.5 . . ?
C20 C23 H23C 109.5 . . ?
H23A C23 H23C 109.5 . . ?
H23B C23 H23C 109.5 . . ?
C19 C24 H24A 109.5 . . ?
C19 C24 H24B 109.5 . . ?
H24A C24 H24B 109.5 . . ?
C19 C24 H24C 109.5 . . ?
H24A C24 H24C 109.5 . . ?
H24B C24 H24C 109.5 . . ?
N7 C25 C26 121.0(3) . . ?
N7 C25 C30 120.5(3) . . ?
C26 C25 C30 118.5(3) . . ?
C27 C26 C25 119.1(3) . . ?
C27 C26 C31 119.2(3) . . ?
C25 C26 C31 121.5(3) . . ?
C28 C27 C26 122.1(3) . . ?
C28 C27 H27 119.0 . . ?
C26 C27 H27 119.0 . . ?
C27 C28 C29 119.3(3) . . ?
C27 C28 H28 120.3 . . ?
C29 C28 H28 120.3 . . ?
C28 C29 C30 121.3(3) . . ?
C28 C29 H29 119.4 . . ?
C30 C29 H29 119.4 . . ?
C29 C30 C25 119.6(3) . . ?
C29 C30 C34 120.0(3) . . ?
C25 C30 C34 120.3(3) . . ?
C26 C31 C33 112.6(3) . . ?
C26 C31 C32 109.7(3) . . ?
C33 C31 C32 111.2(3) . . ?
C26 C31 H31 107.7 . . ?
C33 C31 H31 107.7 . . ?
C32 C31 H31 107.7 . . ?
C31 C32 H32A 109.5 . . ?
C31 C32 H32B 109.5 . . ?
H32A C32 H32B 109.5 . . ?
C31 C32 H32C 109.5 . . ?
H32A C32 H32C 109.5 . . ?
H32B C32 H32C 109.5 . . ?
C31 C33 H33A 109.5 . . ?
C31 C33 H33B 109.5 . . ?
H33A C33 H33B 109.5 . . ?
C31 C33 H33C 109.5 . . ?
H33A C33 H33C 109.5 . . ?
H33B C33 H33C 109.5 . . ?
C30 C34 C35 109.7(3) . . ?
C30 C34 C36 114.2(3) . . ?
C35 C34 C36 110.2(3) . . ?
C30 C34 H34 107.5 . . ?
C35 C34 H34 107.5 . . ?
C36 C34 H34 107.5 . . ?
C34 C35 H35A 109.5 . . ?
C34 C35 H35B 109.5 . . ?
H35A C35 H35B 109.5 . . ?
C34 C35 H35C 109.5 . . ?
H35A C35 H35C 109.5 . . ?
H35B C35 H35C 109.5 . . ?
C34 C36 H36A 109.5 . . ?
C34 C36 H36B 109.5 . . ?
H36A C36 H36B 109.5 . . ?
C34 C36 H36C 109.5 . . ?
H36A C36 H36C 109.5 . . ?
H36B C36 H36C 109.5 . . ?
C38 C37 C42 113.1(3) . . ?
C38 C37 B2 110.8(3) . . ?
C42 C37 B2 109.4(3) . . ?
C38 C37 Dy1 100.9(2) . . ?
C42 C37 Dy1 142.8(2) . . ?
B2 C37 Dy1 69.53(17) . . ?
C38 C37 H37 104(2) . . ?
C42 C37 H37 103(2) . . ?
B2 C37 H37 116(2) . . ?
Dy1 C37 H37 52(2) . . ?
C39 C38 C37 114.3(3) . . ?
C39 C38 H38A 108.7 . . ?
C37 C38 H38A 108.7 . . ?
C39 C38 H38B 108.7 . . ?
C37 C38 H38B 108.7 . . ?
H38A C38 H38B 107.6 . . ?
C38 C39 C40 114.7(3) . . ?
C38 C39 H39A 108.6 . . ?
C40 C39 H39A 108.6 . . ?
C38 C39 H39B 108.6 . . ?
C40 C39 H39B 108.6 . . ?
H39A C39 H39B 107.6 . . ?
C39 C40 C41 115.0(3) . . ?
C39 C40 H40A 108.5 . . ?
C41 C40 H40A 108.5 . . ?
C39 C40 H40B 108.5 . . ?
C41 C40 H40B 108.5 . . ?
H40A C40 H40B 107.5 . . ?
C40 C41 C44 113.3(3) . . ?
C40 C41 B2 110.3(3) . . ?
C44 C41 B2 110.0(3) . . ?
C40 C41 H41 107.7 . . ?
C44 C41 H41 107.7 . . ?
B2 C41 H41 107.7 . . ?
C43 C42 C37 115.1(3) . . ?
C43 C42 H42A 108.5 . . ?
C37 C42 H42A 108.5 . . ?
C43 C42 H42B 108.5 . . ?
C37 C42 H42B 108.5 . . ?
H42A C42 H42B 107.5 . . ?
C44 C43 C42 114.7(3) . . ?
C44 C43 H43A 108.6 . . ?
C42 C43 H43A 108.6 . . ?
C44 C43 H43B 108.6 . . ?
C42 C43 H43B 108.6 . . ?
H43A C43 H43B 107.6 . . ?
C43 C44 C41 115.4(3) . . ?
C43 C44 H44A 108.4 . . ?
C41 C44 H44A 108.4 . . ?
C43 C44 H44B 108.4 . . ?
C41 C44 H44B 108.4 . . ?
H44A C44 H44B 107.5 . . ?
N3 B1 N1 109.9(3) . . ?
N3 B1 N5 109.1(3) . . ?
N1 B1 N5 111.8(3) . . ?
N3 B1 H1 106.6(17) . . ?
N1 B1 H1 111.3(17) . . ?
N5 B1 H1 107.9(16) . . ?
C41 B2 C37 103.2(3) . . ?
C41 B2 C13 117.4(3) . . ?
C37 B2 C13 110.6(3) . . ?
C41 B2 Dy1 156.8(2) . . ?
C37 B2 Dy1 75.71(19) . . ?
C13 B2 Dy1 83.73(19) . . ?
C41 B2 H1AA 108.6(15) . . ?
C37 B2 H1AA 106.8(15) . . ?
C13 B2 H1AA 109.6(15) . . ?
Dy1 B2 H1AA 51.6(15) . . ?
C3 N1 N2 109.3(3) . . ?
C3 N1 B1 126.1(3) . . ?
N2 N1 B1 123.8(3) . . ?
C1 N2 N1 106.0(3) . . ?
C1 N2 Dy1 137.8(2) . . ?
N1 N2 Dy1 110.84(19) . . ?
C11 N3 N4 109.7(3) . . ?
C11 N3 B1 130.4(3) . . ?
N4 N3 B1 119.3(3) . . ?
C9 N4 N3 107.2(3) . . ?
C9 N4 Dy1 133.1(2) . . ?
N3 N4 Dy1 117.4(2) . . ?
C19 N5 N6 109.0(3) . . ?
C19 N5 B1 127.5(3) . . ?
N6 N5 B1 122.8(3) . . ?
C17 N6 N5 106.7(3) . . ?
C17 N6 Dy1 138.5(2) . . ?
N5 N6 Dy1 114.8(2) . . ?
C25 N7 Dy1 143.4(2) . . ?
C25 N7 H7 110(2) . . ?
Dy1 N7 H7 97(2) . . ?

loop_
_geom_bond_atom_site_label_1
_geom_bond_atom_site_label_2
_geom_bond_distance
_geom_bond_site_symmetry_2
_geom_bond_publ_flag
Dy1 N7 2.237(3) . ?
Dy1 N4 2.405(3) . ?
Dy1 N2 2.452(3) . ?
Dy1 N6 2.461(3) . ?
Dy1 B2 2.703(4) . ?
Dy1 C37 2.796(3) . ?
Dy1 C13 3.013(3) . ?
Dy1 H1AA 2.17(3) . ?
Dy1 H37 2.34(3) . ?
Dy1 H7 2.50(3) . ?
C1 N2 1.351(4) . ?
C1 C2 1.391(5) . ?
C1 C4 1.516(5) . ?
C2 C3 1.366(5) . ?
C2 H2 0.9500 . ?
C3 N1 1.348(4) . ?
C3 C8 1.496(5) . ?
C4 C6 1.513(5) . ?
C4 C7 1.530(5) . ?
C4 C5 1.532(5) . ?
C5 H5A 0.9800 . ?
C5 H5B 0.9800 . ?
C5 H5C 0.9800 . ?
C6 H6A 0.9800 . ?
C6 H6B 0.9800 . ?
C6 H6C 0.9800 . ?
C7 H7A 0.9800 . ?
C7 H7B 0.9800 . ?
C7 H7C 0.9800 . ?
C8 H8A 0.9800 . ?
C8 H8B 0.9800 . ?
C8 H8C 0.9800 . ?
C9 N4 1.332(4) . ?
C9 C10 1.399(5) . ?
C9 C12 1.513(4) . ?
C10 C11 1.376(5) . ?
C10 H10 0.9500 . ?
C11 N3 1.352(4) . ?
C11 C16 1.486(5) . ?
C12 C15 1.536(5) . ?
C12 C14 1.539(5) . ?
C12 C13 1.539(5) . ?
C13 B2 1.658(5) . ?
C13 H13A 0.9900 . ?
C13 H13B 0.9900 . ?
C14 H14A 0.9800 . ?
C14 H14B 0.9800 . ?
C14 H14C 0.9800 . ?
C15 H15A 0.9800 . ?
C15 H15B 0.9800 . ?
C15 H15C 0.9800 . ?
C16 H16A 0.9800 . ?
C16 H16B 0.9800 . ?
C16 H16C 0.9800 . ?
C17 N6 1.340(4) . ?
C17 C18 1.397(5) . ?
C17 C20 1.509(5) . ?
C18 C19 1.370(5) . ?
C18 H18 0.9500 . ?
C19 N5 1.358(4) . ?
C19 C24 1.496(5) . ?
C20 C22 1.515(5) . ?
C20 C23 1.538(5) . ?
C20 C21 1.544(5) . ?
C21 H21A 0.9800 . ?
C21 H21B 0.9800 . ?
C21 H21C 0.9800 . ?
C22 H22A 0.9800 . ?
C22 H22B 0.9800 . ?
C22 H22C 0.9800 . ?
C23 H23A 0.9800 . ?
C23 H23B 0.9800 . ?
C23 H23C 0.9800 . ?
C24 H24A 0.9800 . ?
C24 H24B 0.9800 . ?
C24 H24C 0.9800 . ?
C25 N7 1.406(4) . ?
C25 C26 1.411(5) . ?
C25 C30 1.432(5) . ?
C26 C27 1.392(5) . ?
C26 C31 1.518(5) . ?
C27 C28 1.372(5) . ?
C27 H27 0.9500 . ?
C28 C29 1.381(5) . ?
C28 H28 0.9500 . ?
C29 C30 1.383(5) . ?
C29 H29 0.9500 . ?
C30 C34 1.520(5) . ?
C31 C33 1.525(5) . ?
C31 C32 1.527(5) . ?
C31 H31 1.0000 . ?
C32 H32A 0.9800 . ?
C32 H32B 0.9800 . ?
C32 H32C 0.9800 . ?
C33 H33A 0.9800 . ?
C33 H33B 0.9800 . ?
C33 H33C 0.9800 . ?
C34 C35 1.535(5) . ?
C34 C36 1.537(5) . ?
C34 H34 1.0000 . ?
C35 H35A 0.9800 . ?
C35 H35B 0.9800 . ?
C35 H35C 0.9800 . ?
C36 H36A 0.9800 . ?
C36 H36B 0.9800 . ?
C36 H36C 0.9800 . ?
C37 C38 1.547(5) . ?
C37 C42 1.548(5) . ?
C37 B2 1.645(5) . ?
C37 H37 0.936(18) . ?
C38 C39 1.527(5) . ?
C38 H38A 0.9900 . ?
C38 H38B 0.9900 . ?
C39 C40 1.533(5) . ?
C39 H39A 0.9900 . ?
C39 H39B 0.9900 . ?
C40 C41 1.534(5) . ?
C40 H40A 0.9900 . ?
C40 H40B 0.9900 . ?
C41 C44 1.541(5) . ?
C41 B2 1.629(5) . ?
C41 H41 1.0000 . ?
C42 C43 1.528(5) . ?
C42 H42A 0.9900 . ?
C42 H42B 0.9900 . ?
C43 C44 1.527(5) . ?
C43 H43A 0.9900 . ?
C43 H43B 0.9900 . ?
C44 H44A 0.9900 . ?
C44 H44B 0.9900 . ?
B1 N3 1.540(5) . ?
B1 N1 1.547(5) . ?
B1 N5 1.547(5) . ?
B1 H1 1.16(3) . ?
B2 H1AA 1.23(3) . ?
N1 N2 1.389(4) . ?
N3 N4 1.373(4) . ?
N5 N6 1.389(4) . ?
N7 H7 0.894(18) . ?
